data_4067650
loop_
_publ_author_name
'Zheng, Pengzhi'
'Hong, Jianquan'
'Liu, Ruiting'
'Zhang, Zhengxing'
'Pang, Zhen'
'Weng, Linhong'
'Zhou, Xigeng'

_publ_section_title
;
 Synthesis and Reactivities of Guanidinate Dianion Complexes of
 Heterobimetallic Lanthanide&#x2212;Lithium Cp2Ln[(CyN)2CNPh]Li(THF)3
;
_journal_issue 5
_journal_name_full Organometallics
_journal_page_first 1284
_journal_paper_doi 10.1021/om9010615
_journal_volume 29
_journal_year 2010
_chemical_formula_sum 'C41 H61 Li N3 O3 Y'
_chemical_formula_weight 739.78
_chemical_name_systematic
; 
 ? 
;
_space_group_IT_number 2
_symmetry_cell_setting triclinic
_symmetry_space_group_name_Hall '-P 1'
_symmetry_space_group_name_H-M 'P -1'
_atom_sites_solution_hydrogens geom
_atom_sites_solution_primary direct
_atom_sites_solution_secondary difmap
_audit_creation_method SHELXL-97
_cell_angle_alpha 100.125(6)
_cell_angle_beta 90.087(6)
_cell_angle_gamma 109.741(5)
_cell_formula_units_Z 2
_cell_length_a 11.106(5)
_cell_length_b 11.620(5)
_cell_length_c 19.299(8)
_cell_measurement_reflns_used 925
_cell_measurement_temperature 293(2)
_cell_measurement_theta_max 23.096
_cell_measurement_theta_min 2.998
_cell_volume 2302.7(17)
_computing_cell_refinement 'Bruker SMART'
_computing_data_collection 'Bruker SMART'
_computing_data_reduction 'Bruker SHELXTL'
_computing_molecular_graphics 'Bruker SHELXTL'
_computing_publication_material 'Bruker SHELXTL'
_computing_structure_refinement 'SHELXL-97 (Sheldrick, 1997)'
_computing_structure_solution 'SHELXS-97 (Sheldrick, 1990)'
_diffrn_ambient_temperature 293(2)
_diffrn_measured_fraction_theta_full 0.978
_diffrn_measured_fraction_theta_max 0.978
_diffrn_measurement_device_type 'CCD area detector'
_diffrn_measurement_method 'phi and omega scans'
_diffrn_radiation_monochromator graphite
_diffrn_radiation_source 'fine-focus sealed tube'
_diffrn_radiation_type MoK\a
_diffrn_radiation_wavelength 0.71073
_diffrn_reflns_av_R_equivalents 0.0366
_diffrn_reflns_av_sigmaI/netI 0.0795
_diffrn_reflns_limit_h_max 10
_diffrn_reflns_limit_h_min -13
_diffrn_reflns_limit_k_max 13
_diffrn_reflns_limit_k_min -13
_diffrn_reflns_limit_l_max 22
_diffrn_reflns_limit_l_min -22
_diffrn_reflns_number 11210
_diffrn_reflns_theta_full 25.01
_diffrn_reflns_theta_max 25.01
_diffrn_reflns_theta_min 1.90
_exptl_absorpt_coefficient_mu 1.300
_exptl_absorpt_correction_T_max 0.8810
_exptl_absorpt_correction_T_min 0.8289
_exptl_absorpt_correction_type multi-scan
_exptl_absorpt_process_details sadabs
_exptl_crystal_colour colorless
_exptl_crystal_density_diffrn 1.067
_exptl_crystal_density_method 'not measured'
_exptl_crystal_description column
_exptl_crystal_F_000 788
_exptl_crystal_size_max 0.15
_exptl_crystal_size_mid 0.12
_exptl_crystal_size_min 0.10
_refine_diff_density_max 1.461
_refine_diff_density_min -0.519
_refine_diff_density_rms 0.153
_refine_ls_extinction_method none
_refine_ls_goodness_of_fit_ref 1.039
_refine_ls_hydrogen_treatment mixed
_refine_ls_matrix_type full
_refine_ls_number_parameters 442
_refine_ls_number_reflns 7937
_refine_ls_number_restraints 6
_refine_ls_restrained_S_all 1.039
_refine_ls_R_factor_all 0.1073
_refine_ls_R_factor_gt 0.0749
_refine_ls_shift/su_max 0.001
_refine_ls_shift/su_mean 0.000
_refine_ls_structure_factor_coef Fsqd
_refine_ls_weighting_details 'calc w=1/[\s^2^(Fo^2^)+(0.1403P)^2^+0.0000P] where P=(Fo^2^+2Fc^2^)/3'
_refine_ls_weighting_scheme calc
_refine_ls_wR_factor_gt 0.2202
_refine_ls_wR_factor_ref 0.2332
_reflns_number_gt 4900
_reflns_number_total 7937
_reflns_threshold_expression >2sigma(I)
_cod_data_source_file om9010615_si_001.cif
_cod_data_source_block f80415c
_cod_depositor_comments
;
The following automatic conversions were performed:

'_symmetry_cell_setting' value 'Triclinic' changed to 'triclinic'
according to /home/saulius/struct/CIF-dictionaries/cif_core.dic
dictionary named 'cif_core.dic' version 2.4.1 from 2010-06-29.

Automatic conversion script
Id: cif_fix_values 1715 2011-07-08 13:25:40Z adriana 
;
_cod_original_sg_symbol_H-M P-1
_cod_database_code 4067650

loop_
_symmetry_equiv_pos_as_xyz
'x, y, z'
'-x, -y, -z'

loop_
_atom_site_label
_atom_site_type_symbol
_atom_site_fract_x
_atom_site_fract_y
_atom_site_fract_z
_atom_site_U_iso_or_equiv
_atom_site_adp_type
_atom_site_occupancy
_atom_site_symmetry_multiplicity
_atom_site_calc_flag
_atom_site_refinement_flags
Y1 Y 0.84997(5) 0.66733(5) 0.61222(3) 0.0508(2) Uani 1 1 d .
N1 N 0.8543(4) 0.8092(4) 0.7109(2) 0.0456(10) Uani 1 1 d .
N2 N 1.0377(4) 0.8135(4) 0.6629(2) 0.0484(11) Uani 1 1 d .
N3 N 1.0465(4) 0.9540(4) 0.7728(2) 0.0486(11) Uani 1 1 d .
Li1 Li 1.0345(11) 1.1268(9) 0.7870(5) 0.066(3) Uani 1 1 d .
O1 O 1.1830(7) 1.2626(5) 0.7637(4) 0.1104(19) Uani 1 1 d .
O2 O 0.9997(5) 1.1952(5) 0.8836(2) 0.0826(14) Uani 1 1 d .
O3 O 0.8990(5) 1.1429(5) 0.7285(2) 0.0863(15) Uani 1 1 d .
C1 C 0.8745(10) 0.7102(10) 0.4809(4) 0.092(2) Uani 1 1 d .
H1A H 0.9519 0.7112 0.4622 0.110 Uiso 1 1 calc R
C2 C 0.7646(15) 0.6064(9) 0.4769(5) 0.121(4) Uani 1 1 d .
H2A H 0.7541 0.5256 0.4544 0.145 Uiso 1 1 calc R
C3 C 0.6736(10) 0.6459(11) 0.5127(6) 0.114(3) Uani 1 1 d .
H3A H 0.5908 0.5961 0.5194 0.137 Uiso 1 1 calc R
C4 C 0.7266(9) 0.7692(9) 0.5361(4) 0.086(2) Uani 1 1 d .
H4A H 0.6856 0.8192 0.5615 0.103 Uiso 1 1 calc R
C5 C 0.8494(8) 0.8096(7) 0.5168(4) 0.0736(19) Uani 1 1 d .
H5A H 0.9062 0.8912 0.5265 0.088 Uiso 1 1 calc R
C6 C 0.7268(10) 0.4260(7) 0.6055(7) 0.110(3) Uani 1 1 d .
H6A H 0.6507 0.3915 0.5772 0.132 Uiso 1 1 calc R
C7 C 0.7367(10) 0.4751(7) 0.6760(6) 0.091(2) Uani 1 1 d .
H7A H 0.6703 0.4816 0.7039 0.109 Uiso 1 1 calc R
C8 C 0.8596(10) 0.5117(7) 0.6966(5) 0.087(2) Uani 1 1 d .
H8A H 0.8928 0.5485 0.7425 0.104 Uiso 1 1 calc R
C9 C 0.9315(9) 0.4890(8) 0.6425(6) 0.095(3) Uani 1 1 d .
H9A H 1.0196 0.5061 0.6452 0.113 Uiso 1 1 calc R
C10 C 0.8489(13) 0.4357(8) 0.5826(5) 0.104(3) Uani 1 1 d .
H10A H 0.8699 0.4116 0.5370 0.125 Uiso 1 1 calc R
C11 C 0.9833(5) 0.8607(5) 0.7174(3) 0.0432(12) Uani 1 1 d .
C12 C 0.7769(5) 0.8337(5) 0.7687(3) 0.0490(13) Uani 1 1 d .
H12A H 0.8082 0.9232 0.7878 0.059 Uiso 1 1 calc R
C13 C 0.6385(6) 0.7959(7) 0.7387(3) 0.0671(18) Uani 1 1 d .
H13A H 0.6358 0.8452 0.7035 0.080 Uiso 1 1 calc R
H13B H 0.6097 0.7092 0.7156 0.080 Uiso 1 1 calc R
C14 C 0.5481(7) 0.8131(9) 0.7944(4) 0.093(3) Uani 1 1 d .
H14A H 0.4613 0.7827 0.7730 0.112 Uiso 1 1 calc R
H14B H 0.5701 0.9011 0.8136 0.112 Uiso 1 1 calc R
C15 C 0.5535(7) 0.7438(8) 0.8545(4) 0.084(2) Uani 1 1 d .
H15A H 0.4998 0.7629 0.8912 0.101 Uiso 1 1 calc R
H15B H 0.5203 0.6548 0.8367 0.101 Uiso 1 1 calc R
C16 C 0.6906(6) 0.7811(7) 0.8855(3) 0.0731(19) Uani 1 1 d .
H16A H 0.7194 0.8675 0.9092 0.088 Uiso 1 1 calc R
H16B H 0.6927 0.7306 0.9202 0.088 Uiso 1 1 calc R
C17 C 0.7805(6) 0.7642(6) 0.8287(3) 0.0613(16) Uani 1 1 d .
H17A H 0.7578 0.6762 0.8093 0.074 Uiso 1 1 calc R
H17B H 0.8673 0.7936 0.8500 0.074 Uiso 1 1 calc R
C18 C 1.1748(5) 0.8661(6) 0.6532(3) 0.0546(14) Uani 1 1 d .
H18A H 1.2186 0.9189 0.6976 0.066 Uiso 1 1 calc R
C19 C 1.2292(6) 0.7634(7) 0.6330(4) 0.0704(18) Uani 1 1 d .
H19A H 1.1804 0.7063 0.5916 0.084 Uiso 1 1 calc R
H19B H 1.2205 0.7174 0.6711 0.084 Uiso 1 1 calc R
C20 C 1.3699(7) 0.8129(8) 0.6173(4) 0.089(2) Uani 1 1 d .
H20A H 1.4203 0.8617 0.6603 0.107 Uiso 1 1 calc R
H20B H 1.3992 0.7434 0.6016 0.107 Uiso 1 1 calc R
C21 C 1.3919(7) 0.8933(9) 0.5609(4) 0.092(3) Uani 1 1 d .
H21A H 1.4830 0.9283 0.5550 0.110 Uiso 1 1 calc R
H21B H 1.3502 0.8426 0.5163 0.110 Uiso 1 1 calc R
C22 C 1.3396(7) 0.9948(8) 0.5818(4) 0.090(2) Uani 1 1 d .
H22A H 1.3510 1.0432 0.5446 0.108 Uiso 1 1 calc R
H22B H 1.3873 1.0495 0.6241 0.108 Uiso 1 1 calc R
C23 C 1.1970(6) 0.9457(7) 0.5956(4) 0.0756(19) Uani 1 1 d .
H23A H 1.1480 0.8959 0.5524 0.091 Uiso 1 1 calc R
H23B H 1.1673 1.0152 0.6102 0.091 Uiso 1 1 calc R
C24 C 1.1326(5) 0.9326(6) 0.8163(3) 0.0557(15) Uani 1 1 d .
C25 C 1.1452(6) 0.8175(7) 0.8174(3) 0.0659(17) Uani 1 1 d .
H25A H 1.0960 0.7481 0.7849 0.079 Uiso 1 1 calc R
C26 C 1.2289(8) 0.8043(9) 0.8655(4) 0.086(2) Uani 1 1 d .
H26A H 1.2343 0.7260 0.8648 0.103 Uiso 1 1 calc R
C27 C 1.3023(9) 0.8999(12) 0.9131(5) 0.104(3) Uani 1 1 d .
H27A H 1.3585 0.8888 0.9449 0.125 Uiso 1 1 calc R
C28 C 1.2935(8) 1.0151(10) 0.9145(4) 0.095(3) Uani 1 1 d .
H28A H 1.3439 1.0825 0.9478 0.115 Uiso 1 1 calc R
C29 C 1.2115(6) 1.0321(7) 0.8676(3) 0.0740(19) Uani 1 1 d .
H29A H 1.2077 1.1113 0.8695 0.089 Uiso 1 1 calc R
C30 C 1.1795(16) 1.3769(12) 0.7494(10) 0.201(7) Uani 1 1 d U
H30A H 1.1043 1.3608 0.7186 0.241 Uiso 1 1 calc R
H30B H 1.1720 1.4290 0.7932 0.241 Uiso 1 1 calc R
C31 C 1.2893(19) 1.4406(14) 0.7175(9) 0.190(8) Uani 1 1 d .
H31A H 1.2665 1.4630 0.6745 0.228 Uiso 1 1 calc R
H31B H 1.3418 1.5155 0.7493 0.228 Uiso 1 1 calc R
C32 C 1.3513(15) 1.357(2) 0.7035(11) 0.222(10) Uani 1 1 d .
H32A H 1.4401 1.3965 0.7216 0.266 Uiso 1 1 calc R
H32B H 1.3503 1.3310 0.6528 0.266 Uiso 1 1 calc R
C33 C 1.2909(13) 1.2474(12) 0.7356(8) 0.166(5) Uani 1 1 d .
H33A H 1.2687 1.1718 0.7003 0.199 Uiso 1 1 calc R
H33B H 1.3484 1.2429 0.7721 0.199 Uiso 1 1 calc R
C34 C 0.9426(8) 1.1108(8) 0.9287(4) 0.087(2) Uani 1 1 d .
H34A H 0.9556 1.0321 0.9133 0.105 Uiso 1 1 calc R
H34B H 0.8512 1.0958 0.9295 0.105 Uiso 1 1 calc R
C35 C 1.0082(9) 1.1727(11) 1.0000(4) 0.114(3) Uani 1 1 d .
H35A H 0.9530 1.1456 1.0372 0.136 Uiso 1 1 calc R
H35B H 1.0871 1.1560 1.0061 0.136 Uiso 1 1 calc R
C36 C 1.0338(13) 1.3034(11) 0.9993(6) 0.144(4) Uani 1 1 d .
H36A H 1.1080 1.3554 1.0305 0.173 Uiso 1 1 calc R
H36B H 0.9605 1.3273 1.0136 0.173 Uiso 1 1 calc R
C37 C 1.0584(12) 1.3139(9) 0.9244(5) 0.134(4) Uani 1 1 d .
H37A H 1.0226 1.3723 0.9102 0.161 Uiso 1 1 calc R
H37B H 1.1498 1.3431 0.9185 0.161 Uiso 1 1 calc R
C38 C 0.8873(11) 1.0984(10) 0.6549(4) 0.120(3) Uani 1 1 d .
H38A H 0.8765 1.0106 0.6449 0.144 Uiso 1 1 calc R
H38B H 0.9635 1.1435 0.6333 0.144 Uiso 1 1 calc R
C39 C 0.7754(18) 1.1183(12) 0.6275(7) 0.169(7) Uani 1 1 d .
H39A H 0.7229 1.0448 0.5947 0.203 Uiso 1 1 calc R
H39B H 0.8012 1.1882 0.6031 0.203 Uiso 1 1 calc R
C40 C 0.7042(12) 1.1438(11) 0.6886(9) 0.154(6) Uani 1 1 d .
H40A H 0.6353 1.0690 0.6946 0.185 Uiso 1 1 calc R
H40B H 0.6681 1.2072 0.6832 0.185 Uiso 1 1 calc R
C41 C 0.8011(10) 1.1884(10) 0.7502(6) 0.119(3) Uani 1 1 d .
H41A H 0.8336 1.2786 0.7618 0.143 Uiso 1 1 calc R
H41B H 0.7635 1.1562 0.7912 0.143 Uiso 1 1 calc R

loop_
_atom_site_aniso_label
_atom_site_aniso_U_11
_atom_site_aniso_U_22
_atom_site_aniso_U_33
_atom_site_aniso_U_23
_atom_site_aniso_U_13
_atom_site_aniso_U_12
Y1 0.0531(4) 0.0535(3) 0.0465(4) 0.0105(2) 0.0117(2) 0.0186(3)
N1 0.040(3) 0.059(3) 0.042(2) 0.013(2) 0.0138(19) 0.020(2)
N2 0.039(2) 0.067(3) 0.040(2) 0.011(2) 0.014(2) 0.018(2)
N3 0.047(3) 0.061(3) 0.039(2) 0.011(2) 0.004(2) 0.020(2)
Li1 0.079(7) 0.057(6) 0.055(6) 0.008(5) 0.002(5) 0.017(5)
O1 0.112(5) 0.090(4) 0.129(5) 0.046(4) 0.045(4) 0.022(3)
O2 0.109(4) 0.082(3) 0.051(3) 0.007(2) 0.004(3) 0.027(3)
O3 0.113(4) 0.094(3) 0.061(3) 0.014(3) -0.011(3) 0.046(3)
C1 0.124(7) 0.121(7) 0.050(4) 0.025(5) 0.023(4) 0.061(7)
C2 0.203(13) 0.089(7) 0.060(5) -0.012(5) -0.032(7) 0.048(8)
C3 0.088(7) 0.121(8) 0.105(8) 0.034(6) -0.037(6) -0.006(6)
C4 0.091(6) 0.116(7) 0.066(5) 0.021(5) -0.001(4) 0.054(6)
C5 0.083(5) 0.081(5) 0.057(4) 0.025(4) -0.001(4) 0.022(4)
C6 0.105(7) 0.054(4) 0.157(10) 0.031(5) -0.027(7) 0.004(4)
C7 0.099(7) 0.065(5) 0.107(7) 0.030(5) 0.022(6) 0.021(4)
C8 0.119(8) 0.061(4) 0.087(6) 0.032(4) 0.006(6) 0.030(5)
C9 0.096(6) 0.075(5) 0.136(8) 0.042(5) 0.029(6) 0.049(5)
C10 0.175(11) 0.067(5) 0.084(6) 0.012(4) 0.035(7) 0.061(6)
C11 0.041(3) 0.056(3) 0.042(3) 0.022(3) 0.011(2) 0.021(3)
C12 0.044(3) 0.058(3) 0.048(3) 0.017(3) 0.019(2) 0.019(3)
C13 0.049(4) 0.113(5) 0.058(4) 0.039(4) 0.022(3) 0.040(4)
C14 0.064(5) 0.159(8) 0.091(6) 0.055(5) 0.039(4) 0.068(5)
C15 0.063(5) 0.128(6) 0.074(5) 0.042(5) 0.034(4) 0.037(4)
C16 0.067(4) 0.099(5) 0.055(4) 0.022(4) 0.025(3) 0.027(4)
C17 0.055(4) 0.089(4) 0.049(3) 0.021(3) 0.016(3) 0.031(3)
C18 0.040(3) 0.084(4) 0.041(3) 0.018(3) 0.010(2) 0.019(3)
C19 0.054(4) 0.095(5) 0.075(5) 0.025(4) 0.025(3) 0.038(4)
C20 0.058(4) 0.129(6) 0.094(6) 0.023(5) 0.024(4) 0.048(4)
C21 0.048(4) 0.154(8) 0.079(5) 0.037(5) 0.026(4) 0.033(5)
C22 0.056(4) 0.130(7) 0.086(5) 0.055(5) 0.022(4) 0.018(4)
C23 0.052(4) 0.104(5) 0.076(5) 0.045(4) 0.017(3) 0.020(4)
C24 0.047(3) 0.085(4) 0.041(3) 0.018(3) 0.015(3) 0.026(3)
C25 0.071(4) 0.091(5) 0.051(4) 0.022(3) 0.016(3) 0.044(4)
C26 0.098(6) 0.134(7) 0.061(5) 0.033(5) 0.018(4) 0.079(6)
C27 0.097(6) 0.182(10) 0.063(5) 0.022(6) 0.001(5) 0.087(7)
C28 0.075(5) 0.152(8) 0.052(4) 0.006(5) -0.008(4) 0.036(5)
C29 0.061(4) 0.100(5) 0.057(4) 0.009(4) -0.004(3) 0.025(4)
C30 0.222(16) 0.112(9) 0.30(2) 0.113(12) 0.110(14) 0.056(10)
C31 0.229(19) 0.132(11) 0.154(12) 0.066(10) -0.036(13) -0.027(11)
C32 0.133(12) 0.33(3) 0.26(2) 0.21(2) 0.096(12) 0.069(14)
C33 0.128(10) 0.148(10) 0.196(14) 0.048(10) 0.041(10) 0.007(8)
C34 0.089(6) 0.098(5) 0.067(5) 0.014(4) 0.016(4) 0.024(4)
C35 0.102(7) 0.165(10) 0.066(5) 0.015(6) -0.001(5) 0.038(7)
C36 0.167(11) 0.118(9) 0.101(8) -0.020(7) 0.004(7) 0.008(7)
C37 0.193(11) 0.093(6) 0.081(7) -0.005(5) 0.030(7) 0.012(7)
C38 0.169(10) 0.129(7) 0.056(5) 0.021(5) -0.001(6) 0.041(7)
C39 0.249(17) 0.130(9) 0.138(11) 0.002(8) -0.094(12) 0.088(11)
C40 0.122(9) 0.105(8) 0.237(16) 0.044(10) -0.075(11) 0.036(7)
C41 0.142(9) 0.119(7) 0.124(8) 0.022(6) -0.004(7) 0.081(7)

loop_
_atom_type_symbol
_atom_type_description
_atom_type_scat_dispersion_real
_atom_type_scat_dispersion_imag
_atom_type_scat_source
C C 0.0033 0.0016 'International Tables Vol C Tables 4.2.6.8 and 6.1.1.4'
H H 0.0000 0.0000 'International Tables Vol C Tables 4.2.6.8 and 6.1.1.4'
Li Li -0.0003 0.0001 'International Tables Vol C Tables 4.2.6.8 and 6.1.1.4'
N N 0.0061 0.0033 'International Tables Vol C Tables 4.2.6.8 and 6.1.1.4'
O O 0.0106 0.0060 'International Tables Vol C Tables 4.2.6.8 and 6.1.1.4'
Y Y -2.7962 3.5667 'International Tables Vol C Tables 4.2.6.8 and 6.1.1.4'

loop_
_geom_angle_atom_site_label_1
_geom_angle_atom_site_label_2
_geom_angle_atom_site_label_3
_geom_angle
N1 Y1 N2 58.49(15)
N1 Y1 C10 137.0(2)
N2 Y1 C10 115.7(3)
N1 Y1 C6 121.4(3)
N2 Y1 C6 137.5(2)
C10 Y1 C6 30.7(3)
N1 Y1 C3 113.6(3)
N2 Y1 C3 137.3(3)
C10 Y1 C3 97.5(4)
C6 Y1 C3 84.3(3)
N1 Y1 C8 87.9(2)
N2 Y1 C8 92.1(2)
C10 Y1 C8 49.1(3)
C6 Y1 C8 47.8(3)
C3 Y1 C8 130.5(3)
N1 Y1 C1 126.2(2)
N2 Y1 C1 98.4(3)
C10 Y1 C1 96.5(3)
C6 Y1 C1 108.1(4)
C3 Y1 C1 49.4(3)
C8 Y1 C1 144.8(3)
N1 Y1 C2 140.0(3)
N2 Y1 C2 128.4(3)
C10 Y1 C2 79.9(3)
C6 Y1 C2 81.2(4)
C3 Y1 C2 30.1(3)
C8 Y1 C2 126.8(3)
C1 Y1 C2 30.1(3)
N1 Y1 C4 91.3(2)
N2 Y1 C4 110.0(2)
C10 Y1 C4 125.9(3)
C6 Y1 C4 112.5(3)
C3 Y1 C4 29.2(3)
C8 Y1 C4 153.3(3)
C1 Y1 C4 48.6(3)
C2 Y1 C4 48.7(3)
N1 Y1 C9 111.3(3)
N2 Y1 C9 89.5(3)
C10 Y1 C9 30.2(3)
C6 Y1 C9 49.1(3)
C3 Y1 C9 127.6(4)
C8 Y1 C9 29.5(3)
C1 Y1 C9 116.7(3)
C2 Y1 C9 108.3(3)
C4 Y1 C9 156.0(3)
N1 Y1 C7 92.5(2)
N2 Y1 C7 118.4(3)
C10 Y1 C7 50.3(3)
C6 Y1 C7 29.7(3)
C3 Y1 C7 103.2(3)
C8 Y1 C7 28.7(2)
C1 Y1 C7 137.6(3)
C2 Y1 C7 109.1(4)
C4 Y1 C7 124.9(3)
C9 Y1 C7 49.0(3)
N1 Y1 C5 97.8(2)
N2 Y1 C5 89.0(2)
C10 Y1 C5 125.2(3)
C6 Y1 C5 129.3(3)
C3 Y1 C5 48.8(3)
C8 Y1 C5 174.0(3)
C1 Y1 C5 29.3(2)
C2 Y1 C5 48.9(3)
C4 Y1 C5 29.4(2)
C9 Y1 C5 144.7(3)
C7 Y1 C5 152.0(3)
C11 N1 C12 121.0(4)
C11 N1 Y1 94.6(3)
C12 N1 Y1 141.8(4)
C11 N2 C18 121.9(5)
C11 N2 Y1 94.7(3)
C18 N2 Y1 143.3(4)
C11 N3 C24 118.0(5)
C11 N3 Li1 123.1(4)
C24 N3 Li1 118.6(5)
O3 Li1 O1 99.7(5)
O3 Li1 O2 102.6(6)
O1 Li1 O2 103.5(5)
O3 Li1 N3 115.1(5)
O1 Li1 N3 117.6(6)
O2 Li1 N3 115.9(5)
C33 O1 C30 106.5(9)
C33 O1 Li1 124.8(8)
C30 O1 Li1 125.3(8)
C37 O2 C34 108.9(6)
C37 O2 Li1 129.2(6)
C34 O2 Li1 118.3(5)
C41 O3 C38 111.5(7)
C41 O3 Li1 128.3(6)
C38 O3 Li1 120.1(7)
C5 C1 C2 108.1(9)
C5 C1 Y1 76.2(4)
C2 C1 Y1 75.0(5)
C5 C1 H1A 126.0
C2 C1 H1A 126.0
Y1 C1 H1A 115.1
C3 C2 C1 106.9(8)
C3 C2 Y1 74.7(5)
C1 C2 Y1 74.8(5)
C3 C2 H2A 126.6
C1 C2 H2A 126.6
Y1 C2 H2A 116.2
C4 C3 C2 107.6(9)
C4 C3 Y1 75.9(5)
C2 C3 Y1 75.2(5)
C4 C3 H3A 126.2
C2 C3 H3A 126.2
Y1 C3 H3A 115.0
C3 C4 C5 109.5(9)
C3 C4 Y1 74.9(5)
C5 C4 Y1 75.8(4)
C3 C4 H4A 125.3
C5 C4 H4A 125.3
Y1 C4 H4A 116.0
C1 C5 C4 107.9(8)
C1 C5 Y1 74.6(4)
C4 C5 Y1 74.8(4)
C1 C5 H5A 126.0
C4 C5 H5A 126.0
Y1 C5 H5A 116.7
C7 C6 C10 109.5(9)
C7 C6 Y1 76.1(5)
C10 C6 Y1 74.5(5)
C7 C6 H6A 125.3
C10 C6 H6A 125.3
Y1 C6 H6A 116.1
C8 C7 C6 106.4(9)
C8 C7 Y1 75.2(5)
C6 C7 Y1 74.2(5)
C8 C7 H7A 126.8
C6 C7 H7A 126.8
Y1 C7 H7A 116.1
C7 C8 C9 111.8(9)
C7 C8 Y1 76.1(5)
C9 C8 Y1 75.6(4)
C7 C8 H8A 124.1
C9 C8 H8A 124.1
Y1 C8 H8A 115.8
C8 C9 C10 107.1(9)
C8 C9 Y1 74.9(4)
C10 C9 Y1 73.9(4)
C8 C9 H9A 126.4
C10 C9 H9A 126.4
Y1 C9 H9A 117.0
C9 C10 C6 105.1(8)
C9 C10 Y1 75.9(4)
C6 C10 Y1 74.9(4)
C9 C10 H10A 127.4
C6 C10 H10A 127.4
Y1 C10 H10A 114.5
N2 C11 N1 111.9(5)
N2 C11 N3 126.0(5)
N1 C11 N3 122.0(5)
N2 C11 Y1 56.1(3)
N1 C11 Y1 56.0(3)
N3 C11 Y1 176.9(4)
N1 C12 C13 108.0(5)
N1 C12 C17 113.6(4)
C13 C12 C17 109.4(5)
N1 C12 H12A 108.6
C13 C12 H12A 108.6
C17 C12 H12A 108.6
C14 C13 C12 112.9(6)
C14 C13 H13A 109.0
C12 C13 H13A 109.0
C14 C13 H13B 109.0
C12 C13 H13B 109.0
H13A C13 H13B 107.8
C13 C14 C15 111.8(6)
C13 C14 H14A 109.2
C15 C14 H14A 109.2
C13 C14 H14B 109.2
C15 C14 H14B 109.2
H14A C14 H14B 107.9
C16 C15 C14 110.9(6)
C16 C15 H15A 109.5
C14 C15 H15A 109.5
C16 C15 H15B 109.5
C14 C15 H15B 109.5
H15A C15 H15B 108.0
C17 C16 C15 111.3(5)
C17 C16 H16A 109.4
C15 C16 H16A 109.4
C17 C16 H16B 109.4
C15 C16 H16B 109.4
H16A C16 H16B 108.0
C16 C17 C12 113.2(5)
C16 C17 H17A 108.9
C12 C17 H17A 108.9
C16 C17 H17B 108.9
C12 C17 H17B 108.9
H17A C17 H17B 107.8
N2 C18 C19 110.1(5)
N2 C18 C23 110.1(5)
C19 C18 C23 109.7(5)
N2 C18 H18A 109.0
C19 C18 H18A 109.0
C23 C18 H18A 109.0
C18 C19 C20 112.1(6)
C18 C19 H19A 109.2
C20 C19 H19A 109.2
C18 C19 H19B 109.2
C20 C19 H19B 109.2
H19A C19 H19B 107.9
C21 C20 C19 112.1(6)
C21 C20 H20A 109.2
C19 C20 H20A 109.2
C21 C20 H20B 109.2
C19 C20 H20B 109.2
H20A C20 H20B 107.9
C22 C21 C20 109.9(6)
C22 C21 H21A 109.7
C20 C21 H21A 109.7
C22 C21 H21B 109.7
C20 C21 H21B 109.7
H21A C21 H21B 108.2
C21 C22 C23 112.3(7)
C21 C22 H22A 109.1
C23 C22 H22A 109.1
C21 C22 H22B 109.1
C23 C22 H22B 109.1
H22A C22 H22B 107.9
C22 C23 C18 110.6(5)
C22 C23 H23A 109.5
C18 C23 H23A 109.5
C22 C23 H23B 109.5
C18 C23 H23B 109.5
H23A C23 H23B 108.1
N3 C24 C25 125.8(6)
N3 C24 C29 119.2(6)
C25 C24 C29 114.9(6)
C26 C25 C24 121.4(7)
C26 C25 H25A 119.3
C24 C25 H25A 119.3
C27 C26 C25 122.2(8)
C27 C26 H26A 118.9
C25 C26 H26A 118.9
C26 C27 C28 118.9(8)
C26 C27 H27A 120.6
C28 C27 H27A 120.6
C29 C28 C27 120.8(8)
C29 C28 H28A 119.6
C27 C28 H28A 119.6
C28 C29 C24 121.8(8)
C28 C29 H29A 119.1
C24 C29 H29A 119.1
C31 C30 O1 112.1(13)
C31 C30 H30A 109.2
O1 C30 H30A 109.2
C31 C30 H30B 109.2
O1 C30 H30B 109.2
H30A C30 H30B 107.9
C32 C31 C30 103.6(13)
C32 C31 H31A 111.0
C30 C31 H31A 111.0
C32 C31 H31B 111.0
C30 C31 H31B 111.0
H31A C31 H31B 109.0
C31 C32 C33 111.3(14)
C31 C32 H32A 109.4
C33 C32 H32A 109.4
C31 C32 H32B 109.4
C33 C32 H32B 109.4
H32A C32 H32B 108.0
O1 C33 C32 105.8(12)
O1 C33 H33A 110.6
C32 C33 H33A 110.6
O1 C33 H33B 110.6
C32 C33 H33B 110.6
H33A C33 H33B 108.7
O2 C34 C35 105.2(7)
O2 C34 H34A 110.7
C35 C34 H34A 110.7
O2 C34 H34B 110.7
C35 C34 H34B 110.7
H34A C34 H34B 108.8
C36 C35 C34 102.5(8)
C36 C35 H35A 111.3
C34 C35 H35A 111.3
C36 C35 H35B 111.3
C34 C35 H35B 111.3
H35A C35 H35B 109.2
C35 C36 C37 103.9(9)
C35 C36 H36A 111.0
C37 C36 H36A 111.0
C35 C36 H36B 111.0
C37 C36 H36B 111.0
H36A C36 H36B 109.0
O2 C37 C36 107.1(8)
O2 C37 H37A 110.3
C36 C37 H37A 110.3
O2 C37 H37B 110.3
C36 C37 H37B 110.3
H37A C37 H37B 108.5
O3 C38 C39 106.8(10)
O3 C38 H38A 110.4
C39 C38 H38A 110.4
O3 C38 H38B 110.4
C39 C38 H38B 110.4
H38A C38 H38B 108.6
C38 C39 C40 106.2(10)
C38 C39 H39A 110.5
C40 C39 H39A 110.5
C38 C39 H39B 110.5
C40 C39 H39B 110.5
H39A C39 H39B 108.7
C39 C40 C41 105.0(10)
C39 C40 H40A 110.8
C41 C40 H40A 110.8
C39 C40 H40B 110.8
C41 C40 H40B 110.8
H40A C40 H40B 108.8
O3 C41 C40 105.2(9)
O3 C41 H41A 110.7
C40 C41 H41A 110.7
O3 C41 H41B 110.7
C40 C41 H41B 110.7
H41A C41 H41B 108.8

loop_
_geom_bond_atom_site_label_1
_geom_bond_atom_site_label_2
_geom_bond_distance
Y1 N1 2.278(4)
Y1 N2 2.281(4)
Y1 C10 2.647(7)
Y1 C6 2.652(8)
Y1 C3 2.660(8)
Y1 C8 2.664(7)
Y1 C1 2.664(7)
Y1 C2 2.667(8)
Y1 C4 2.672(7)
Y1 C9 2.673(7)
Y1 C7 2.675(8)
Y1 C5 2.684(7)
N1 C11 1.349(7)
N1 C12 1.456(6)
N2 C11 1.340(6)
N2 C18 1.463(7)
N3 C11 1.374(7)
N3 C24 1.382(7)
N3 Li1 2.028(11)
Li1 O3 1.958(12)
Li1 O1 1.976(12)
Li1 O2 1.985(12)
O1 C33 1.368(14)
O1 C30 1.417(12)
O2 C37 1.399(9)
O2 C34 1.416(9)
O3 C41 1.396(10)
O3 C38 1.415(9)
C1 C5 1.352(10)
C1 C2 1.386(14)
C1 H1A 0.9300
C2 C3 1.384(14)
C2 H2A 0.9300
C3 C4 1.344(12)
C3 H3A 0.9300
C4 C5 1.361(11)
C4 H4A 0.9300
C5 H5A 0.9300
C6 C7 1.368(13)
C6 C10 1.401(13)
C6 H6A 0.9300
C7 C8 1.322(11)
C7 H7A 0.9300
C8 C9 1.358(11)
C8 H8A 0.9300
C9 C10 1.387(12)
C9 H9A 0.9300
C10 H10A 0.9300
C12 C13 1.530(8)
C12 C17 1.532(8)
C12 H12A 0.9800
C13 C14 1.505(9)
C13 H13A 0.9700
C13 H13B 0.9700
C14 C15 1.535(10)
C14 H14A 0.9700
C14 H14B 0.9700
C15 C16 1.525(9)
C15 H15A 0.9700
C15 H15B 0.9700
C16 C17 1.516(8)
C16 H16A 0.9700
C16 H16B 0.9700
C17 H17A 0.9700
C17 H17B 0.9700
C18 C19 1.506(8)
C18 C23 1.536(8)
C18 H18A 0.9800
C19 C20 1.523(9)
C19 H19A 0.9700
C19 H19B 0.9700
C20 C21 1.523(11)
C20 H20A 0.9700
C20 H20B 0.9700
C21 C22 1.479(12)
C21 H21A 0.9700
C21 H21B 0.9700
C22 C23 1.533(9)
C22 H22A 0.9700
C22 H22B 0.9700
C23 H23A 0.9700
C23 H23B 0.9700
C24 C25 1.396(9)
C24 C29 1.413(9)
C25 C26 1.376(9)
C25 H25A 0.9300
C26 C27 1.330(12)
C26 H26A 0.9300
C27 C28 1.370(12)
C27 H27A 0.9300
C28 C29 1.368(10)
C28 H28A 0.9300
C29 H29A 0.9300
C30 C31 1.40(2)
C30 H30A 0.9700
C30 H30B 0.9700
C31 C32 1.36(2)
C31 H31A 0.9700
C31 H31B 0.9700
C32 C33 1.469(19)
C32 H32A 0.9700
C32 H32B 0.9700
C33 H33A 0.9700
C33 H33B 0.9700
C34 C35 1.496(11)
C34 H34A 0.9700
C34 H34B 0.9700
C35 C36 1.451(14)
C35 H35A 0.9700
C35 H35B 0.9700
C36 C37 1.490(14)
C36 H36A 0.9700
C36 H36B 0.9700
C37 H37A 0.9700
C37 H37B 0.9700
C38 C39 1.454(15)
C38 H38A 0.9700
C38 H38B 0.9700
C39 C40 1.464(19)
C39 H39A 0.9700
C39 H39B 0.9700
C40 C41 1.497(14)
C40 H40A 0.9700
C40 H40B 0.9700
C41 H41A 0.9700
C41 H41B 0.9700
